data_1574159
loop_
_publ_author_name
'Lange, Erik de'
'Hosten, Eric Cyriel'
'Betz, Richard'

_publ_section_title
;
 2-Methyl-4-thiocyanatoaniline
;
_journal_coeditor_code BT4165
_journal_issue 3
_journal_name_full IUCrData
_journal_page_first x250216
_journal_paper_doi 10.1107/S2414314625002160
_journal_volume 10
_journal_year 2025
_chemical_absolute_configuration ad
_chemical_formula_iupac 'C8 H8 N2 S'
_chemical_formula_moiety 'C8 H8 N2 S'
_chemical_formula_sum 'C8 H8 N2 S'
_chemical_formula_weight 164.22
_chemical_name_common
;
[(4-Amino-3-methylphenyl)sulfanyl]formonitrile
;
_chemical_name_systematic
;
2-Methyl-4-thiocyanatoaniline
;
_space_group_crystal_system orthorhombic
_space_group_IT_number 19
_space_group_name_Hall 'P 2ac 2ab'
_space_group_name_H-M_alt 'P 21 21 21'
_atom_sites_solution_hydrogens mixed
_atom_sites_solution_primary direct
_atom_sites_solution_secondary difmap
_audit_creation_method SHELXL-2019/3
_cell_angle_alpha 90
_cell_angle_beta 90
_cell_angle_gamma 90
_cell_formula_units_Z 4
_cell_length_a 4.4380(2)
_cell_length_b 10.5115(4)
_cell_length_c 17.3105(6)
_cell_measurement_reflns_used 9369
_cell_measurement_temperature 200(2)
_cell_measurement_theta_max 28.22
_cell_measurement_theta_min 2.27
_cell_volume 807.54(6)
_computing_cell_refinement
;
SAINT (Bruker, 2014)
;
_computing_data_collection
;
APEX2 (Bruker, 2014)
;
_computing_data_reduction
;
SAINT (Bruker, 2014)
;
_computing_molecular_graphics
;
ORTEP3 (Farrugia, 2012), Mercury (Macrae <i>et al</i>, 2020)
;
_computing_publication_material
;
<i>SHELXL2019/3</i> (Sheldrick, 2015), PLATON (Spek, 2020)
;
_computing_structure_refinement
;
<i>SHELXL2019/3</i> (Sheldrick, 2015)
;
_computing_structure_solution
;
SHELXS97 (Sheldrick 2008)
;
_diffrn_ambient_temperature 200(2)
_diffrn_measured_fraction_theta_full 0.997
_diffrn_measured_fraction_theta_max 0.996
_diffrn_measurement_device_type 'Bruker APEXII CCD'
_diffrn_measurement_method '\f and \w scans'
_diffrn_radiation_type MoK\a
_diffrn_radiation_wavelength 0.71073
_diffrn_reflns_av_R_equivalents 0.0621
_diffrn_reflns_av_unetI/netI 0.0313
_diffrn_reflns_limit_h_max 5
_diffrn_reflns_limit_h_min -5
_diffrn_reflns_limit_k_max 14
_diffrn_reflns_limit_k_min -12
_diffrn_reflns_limit_l_max 21
_diffrn_reflns_limit_l_min -23
_diffrn_reflns_number 26844
_diffrn_reflns_theta_full 25.242
_diffrn_reflns_theta_max 28.291
_diffrn_reflns_theta_min 2.267
_exptl_absorpt_coefficient_mu 0.331
_exptl_absorpt_correction_T_max 0.7457
_exptl_absorpt_correction_T_min 0.6726
_exptl_absorpt_correction_type multi-scan
_exptl_absorpt_process_details
;
(SADABS; Krause <i>et al.</i>, 2015)
;
_exptl_crystal_colour brown
_exptl_crystal_density_diffrn 1.351
_exptl_crystal_description rod
_exptl_crystal_F_000 344
_exptl_crystal_size_max 0.518
_exptl_crystal_size_mid 0.201
_exptl_crystal_size_min 0.195
_refine_diff_density_max 0.264
_refine_diff_density_min -0.225
_refine_ls_abs_structure_details
;
Flack <i>x</i> determined using 628 quotients
[(<i>I</i>^+^)-(<i>I</i>^-^)]/[(<i>I</i>^+^)+(<i>I</i>^-^)]
(Parsons <i>et al.</i>,  2013)
;
_refine_ls_abs_structure_Flack 0.00(4)
_refine_ls_extinction_method none
_refine_ls_goodness_of_fit_ref 1.159
_refine_ls_hydrogen_treatment mixed
_refine_ls_matrix_type full
_refine_ls_number_parameters 109
_refine_ls_number_reflns 1996
_refine_ls_number_restraints 0
_refine_ls_restrained_S_all 1.159
_refine_ls_R_factor_all 0.0532
_refine_ls_R_factor_gt 0.0425
_refine_ls_shift/su_max 0.000
_refine_ls_shift/su_mean 0.000
_refine_ls_structure_factor_coef Fsqd
_refine_ls_weighting_details 'w=1/[\s^2^(Fo^2^)+(0.0132P)^2^+0.3653P] where P=(Fo^2^+2Fc^2^)/3'
_refine_ls_weighting_scheme calc
_refine_ls_wR_factor_gt 0.0697
_refine_ls_wR_factor_ref 0.0749
_reflns_number_gt 1757
_reflns_number_total 1996
_reflns_threshold_expression 'I > 2\s(I)'
_cod_data_source_file bt4165.cif
_cod_data_source_block I
_cod_database_code 1574159
_shelx_space_group_comment
;
The symmetry employed for this shelxl refinement is uniquely defined
by the following loop, which should always be used as a source of
symmetry information in preference to the above space-group names.
They are only intended as comments.
;
_shelx_estimated_absorpt_t_min 0.847
_shelx_estimated_absorpt_t_max 0.938

loop_
_space_group_symop_operation_xyz
'x, y, z'
'-x+1/2, -y, z+1/2'
'-x, y+1/2, -z+1/2'
'x+1/2, -y+1/2, -z'

loop_
_atom_site_type_symbol
_atom_site_label
_atom_site_fract_x
_atom_site_fract_y
_atom_site_fract_z
_atom_site_U_iso_or_equiv
_atom_site_adp_type
_atom_site_calc_flag
_atom_site_occupancy
_atom_site_disorder_assembly
_atom_site_disorder_group
S S1 -0.06454(16) 0.57399(7) 0.80755(4) 0.0388(2) Uani d 1 . .
N N1 0.3355(6) 0.5337(2) 0.93268(14) 0.0486(7) Uani d 1 . .
N N2 0.7653(6) 0.6435(3) 0.54134(14) 0.0391(6) Uani d 1 . .
C C1 0.1997(6) 0.5930(3) 0.73078(13) 0.0286(6) Uani d 1 . .
C C2 0.3097(5) 0.4881(2) 0.69152(15) 0.0282(5) Uani d 1 . .
H H2 0.250656 0.405369 0.707623 0.034 Uiso calc 1 . .
C C3 0.5039(6) 0.5008(2) 0.62927(13) 0.0274(6) Uani d 1 . .
C C4 0.5861(6) 0.6245(2) 0.60565(13) 0.0286(5) Uani d 1 . .
C C5 0.4736(7) 0.7295(2) 0.64576(15) 0.0336(6) Uani d 1 . .
H H5 0.530092 0.812751 0.630098 0.040 Uiso calc 1 . .
C C6 0.2820(6) 0.7142(2) 0.70775(15) 0.0317(6) Uani d 1 . .
H H6 0.206848 0.786480 0.734497 0.038 Uiso calc 1 . .
C C7 0.1766(7) 0.5506(3) 0.88190(15) 0.0325(6) Uani d 1 . .
C C8 0.6234(7) 0.3849(2) 0.58817(15) 0.0379(7) Uani d 1 . .
H H8A 0.557026 0.386128 0.534182 0.057 Uiso calc 1 . .
H H8B 0.546710 0.308023 0.613493 0.057 Uiso calc 1 . .
H H8C 0.844074 0.385071 0.590133 0.057 Uiso calc 1 . .
H H2A 0.863(7) 0.717(3) 0.5391(15) 0.035(8) Uiso d 1 . .
H H2B 0.871(8) 0.582(3) 0.5241(18) 0.056(11) Uiso d 1 . .

loop_
_atom_site_aniso_label
_atom_site_aniso_U_11
_atom_site_aniso_U_22
_atom_site_aniso_U_33
_atom_site_aniso_U_12
_atom_site_aniso_U_13
_atom_site_aniso_U_23
S1 0.0252(3) 0.0540(4) 0.0371(3) -0.0004(4) 0.0033(3) 0.0012(3)
N1 0.0567(18) 0.0541(17) 0.0351(13) 0.0112(13) 0.0007(13) 0.0003(12)
N2 0.0423(16) 0.0395(15) 0.0354(13) -0.0051(14) 0.0050(12) 0.0018(12)
C1 0.0215(12) 0.0395(15) 0.0248(11) 0.0005(12) -0.0015(10) 0.0024(11)
C2 0.0255(12) 0.0279(12) 0.0312(12) -0.0029(10) -0.0081(12) 0.0039(11)
C3 0.0271(15) 0.0290(13) 0.0260(12) 0.0010(11) -0.0064(10) 0.0010(10)
C4 0.0266(13) 0.0355(13) 0.0237(11) -0.0002(12) -0.0063(11) 0.0038(10)
C5 0.0386(17) 0.0264(13) 0.0359(14) -0.0046(12) -0.0050(13) 0.0048(11)
C6 0.0316(14) 0.0302(13) 0.0334(14) 0.0045(12) -0.0046(12) -0.0018(11)
C7 0.0358(15) 0.0305(14) 0.0312(13) 0.0041(12) 0.0092(12) -0.0012(11)
C8 0.0453(18) 0.0353(15) 0.0331(14) 0.0059(13) -0.0039(13) -0.0021(11)

loop_
_atom_type_symbol
_atom_type_description
_atom_type_scat_dispersion_real
_atom_type_scat_dispersion_imag
_atom_type_scat_source
C C 0.0033 0.0016 'International Tables Vol C Tables 4.2.6.8 and 6.1.1.4'
H H 0.0000 0.0000 'International Tables Vol C Tables 4.2.6.8 and 6.1.1.4'
N N 0.0061 0.0033 'International Tables Vol C Tables 4.2.6.8 and 6.1.1.4'
S S 0.1246 0.1234 'International Tables Vol C Tables 4.2.6.8 and 6.1.1.4'

loop_
_geom_angle_atom_site_label_1
_geom_angle_atom_site_label_2
_geom_angle_atom_site_label_3
_geom_angle_site_symmetry_1
_geom_angle_site_symmetry_3
_geom_angle
_geom_angle_publ_flag
C7 S1 C1 . . 99.62(12) ?
C4 N2 H2A . . 116.2(18) ?
C4 N2 H2B . . 119(2) ?
H2A N2 H2B . . 112(3) ?
C6 C1 C2 . . 119.9(2) ?
C6 C1 S1 . . 119.4(2) ?
C2 C1 S1 . . 120.6(2) ?
C1 C2 C3 . . 121.6(2) ?
C1 C2 H2 . . 119.2 ?
C3 C2 H2 . . 119.2 ?
C2 C3 C4 . . 118.4(2) ?
C2 C3 C8 . . 120.5(2) ?
C4 C3 C8 . . 121.2(2) ?
N2 C4 C5 . . 119.5(2) ?
N2 C4 C3 . . 121.0(2) ?
C5 C4 C3 . . 119.5(2) ?
C6 C5 C4 . . 121.0(2) ?
C6 C5 H5 . . 119.5 ?
C4 C5 H5 . . 119.5 ?
C5 C6 C1 . . 119.6(2) ?
C5 C6 H6 . . 120.2 ?
C1 C6 H6 . . 120.2 ?
N1 C7 S1 . . 178.8(3) ?
C3 C8 H8A . . 109.5 ?
C3 C8 H8B . . 109.5 ?
H8A C8 H8B . . 109.5 ?
C3 C8 H8C . . 109.5 ?
H8A C8 H8C . . 109.5 ?
H8B C8 H8C . . 109.5 ?

loop_
_geom_bond_atom_site_label_1
_geom_bond_atom_site_label_2
_geom_bond_site_symmetry_2
_geom_bond_distance
_geom_bond_publ_flag
S1 C7 . 1.692(3) ?
S1 C1 . 1.784(3) ?
N1 C7 . 1.141(4) ?
N2 C4 . 1.383(3) ?
N2 H2A . 0.89(3) ?
N2 H2B . 0.85(4) ?
C1 C6 . 1.384(4) ?
C1 C2 . 1.384(4) ?
C2 C3 . 1.387(4) ?
C2 H2 . 0.9500 ?
C3 C4 . 1.411(3) ?
C3 C8 . 1.508(4) ?
C4 C5 . 1.396(4) ?
C5 C6 . 1.379(4) ?
C5 H5 . 0.9500 ?
C6 H6 . 0.9500 ?
C8 H8A . 0.9800 ?
C8 H8B . 0.9800 ?
C8 H8C . 0.9800 ?

loop_
_geom_hbond_atom_site_label_D
_geom_hbond_atom_site_label_H
_geom_hbond_atom_site_label_A
_geom_hbond_site_symmetry_A
_geom_hbond_distance_DH
_geom_hbond_distance_HA
_geom_hbond_distance_DA
_geom_hbond_angle_DHA
_geom_hbond_publ_flag
C8 H8A N1 2_564 0.98 2.61 3.482(4) 147.8 yes
C5 H5 N1 3_656 0.95 2.63 3.576(3) 172 yes
N2 H2B N1 2_664 0.85(4) 2.38(4) 3.185(4) 157(3) yes

loop_
_geom_torsion_atom_site_label_1
_geom_torsion_atom_site_label_2
_geom_torsion_atom_site_label_3
_geom_torsion_atom_site_label_4
_geom_torsion_site_symmetry_1
_geom_torsion_site_symmetry_2
_geom_torsion_site_symmetry_3
_geom_torsion_site_symmetry_4
_geom_torsion
_geom_torsion_publ_flag
C7 S1 C1 C6 . . . . -96.9(2) ?
C7 S1 C1 C2 . . . . 86.6(2) ?
C6 C1 C2 C3 . . . . 0.4(4) ?
S1 C1 C2 C3 . . . . 176.84(18) ?
C1 C2 C3 C4 . . . . -0.8(4) ?
C1 C2 C3 C8 . . . . 179.2(2) ?
C2 C3 C4 N2 . . . . -176.3(2) ?
C8 C3 C4 N2 . . . . 3.7(4) ?
C2 C3 C4 C5 . . . . 0.8(4) ?
C8 C3 C4 C5 . . . . -179.2(2) ?
N2 C4 C5 C6 . . . . 176.7(3) ?
C3 C4 C5 C6 . . . . -0.4(4) ?
C4 C5 C6 C1 . . . . 0.1(4) ?
C2 C1 C6 C5 . . . . -0.1(4) ?
S1 C1 C6 C5 . . . . -176.5(2) ?
